data_1567553
loop_
_publ_author_name
'Modder, dieuwertje'
'Batov, Mikhail'
'Rajeshkumar, Thayalan'
'Scopelliti, Rosario'
'Zivkovic, Ivica'
'Sienkiewicz, Andrzej'
'Maron, Laurent'
'Mazzanti, Marinella'

_publ_section_title
;
 Assembling Diuranium Complexes in Different States of Charge with a
 Bridging Redox-Active Ligand
;
_journal_name_full 'Chemical Science'
_journal_paper_doi 10.1039/D2SC03592H
_journal_year 2022
_chemical_formula_moiety 'C44 H114 N10 Si12 U2'
_chemical_formula_sum 'C44 H114 N10 Si12 U2'
_chemical_formula_weight 1596.59
_space_group_crystal_system monoclinic
_space_group_IT_number 15
_space_group_name_Hall '-I 2ya'
_space_group_name_H-M_alt 'I 1 2/a 1'
_atom_sites_solution_hydrogens geom
_atom_sites_solution_primary dual
_atom_sites_solution_secondary difmap
_audit_creation_date 2020-06-26
_audit_creation_method
;
Olex2 1.3
(compiled 2020.02.04 svn.rd84adfe8 for OlexSys, GUI svn.r6032)
;
_audit_update_record
;
2022-06-23 deposited with the CCDC.	2022-08-31 downloaded from the CCDC.
;
_cell_angle_alpha 90
_cell_angle_beta 106.683(2)
_cell_angle_gamma 90
_cell_formula_units_Z 4
_cell_length_a 24.4164(5)
_cell_length_b 11.4199(2)
_cell_length_c 29.7959(6)
_cell_measurement_reflns_used 9762
_cell_measurement_temperature 140.00(10)
_cell_measurement_theta_max 72.5760
_cell_measurement_theta_min 3.7770
_cell_volume 7958.4(3)
_computing_cell_refinement 'CrysAlisPro 1.171.40.81a (Rigaku OD, 2020)'
_computing_data_collection 'CrysAlisPro 1.171.40.81a (Rigaku OD, 2020)'
_computing_data_reduction 'CrysAlisPro 1.171.40.81a (Rigaku OD, 2020)'
_computing_molecular_graphics 'Olex2 1.3 (Dolomanov et al., 2009)'
_computing_publication_material 'Olex2 1.3 (Dolomanov et al., 2009)'
_computing_structure_refinement 'SHELXL 2018/3 (Sheldrick, 2015)'
_computing_structure_solution 'SHELXT (Sheldrick, 2015)'
_diffrn_ambient_environment N~2~
_diffrn_ambient_temperature 140.00(10)
_diffrn_detector 'CCD plate'
_diffrn_detector_area_resol_mean 5.2817
_diffrn_detector_type AtlasS2
_diffrn_measured_fraction_theta_full 0.970
_diffrn_measured_fraction_theta_max 0.944
_diffrn_measurement_details
;
List of Runs (angles in degrees, time in seconds):

  # Type    Start    End  Width  t~exp~   \w     \q     \k     \f   Frames
#--------------------------------------------------------------------------
  1  \w    -63.00 -38.00   1.00    4.00    --  -40.91 112.00   6.00   25
  2  \w     62.00  87.00   1.00    4.00    --   40.91-112.00 -86.00   25
  3  \w    104.00 167.00   1.00   16.00    --  105.15 112.00   6.00   63
  4  \w     69.00  96.00   1.00   16.00    --  105.15-112.00 -86.00   27
  5  \w   -115.00 -25.00   1.00    4.00    --  -40.91 -38.00 150.00   90
  6  \w     39.00  95.00   1.00    4.00    --   40.91-125.00-180.00   56
  7  \w    -32.00  59.00   1.00    4.00    --   40.91 -38.00 -30.00   91
  8  \w     35.00 109.00   1.00   16.00    --  105.15-111.00 120.00   74
  9  \w     44.00 109.00   1.00   16.00    --  105.15-111.00   0.00   65
 10  \w    109.00 168.00   1.00   16.00    --  105.15 111.00 -90.00   59
 11  \w     36.00  63.00   1.00   16.00    --  105.15-111.00 -30.00   27
 12  \w    104.00 164.00   1.00   16.00    --  105.15  77.00  90.00   60
 13  \w    105.00 170.00   1.00   16.00    --  105.15 111.00  30.00   65
 14  \w    121.00 147.00   1.00   16.00    --  105.15 111.00-150.00   26
 15  \w    127.00 170.00   1.00   16.00    --  105.15  30.00-180.00   43
 16  \w    107.00 169.00   1.00   16.00    --  105.15  77.00-120.00   62
;
_diffrn_measurement_device 'four-circle diffractometer'
_diffrn_measurement_device_type 'SuperNova, Dual, Cu at home/near, AtlasS2'
_diffrn_measurement_method '\w scans'
_diffrn_orient_matrix_type 'CrysAlisPro convention (1999,Acta A55,543-557)'
_diffrn_orient_matrix_UB_11 -0.0241706000
_diffrn_orient_matrix_UB_12 -0.0889642000
_diffrn_orient_matrix_UB_13 -0.0396281000
_diffrn_orient_matrix_UB_21 0.0182147000
_diffrn_orient_matrix_UB_22 -0.1012525000
_diffrn_orient_matrix_UB_23 0.0352872000
_diffrn_orient_matrix_UB_31 -0.0585035000
_diffrn_orient_matrix_UB_32 0.0052741000
_diffrn_orient_matrix_UB_33 0.0099141000
_diffrn_radiation_monochromator mirror
_diffrn_radiation_probe x-ray
_diffrn_radiation_type 'Cu K\a'
_diffrn_radiation_wavelength 1.54184
_diffrn_reflns_av_unetI/netI 0.0222
_diffrn_reflns_Laue_measured_fraction_full 0.970
_diffrn_reflns_Laue_measured_fraction_max 0.944
_diffrn_reflns_limit_h_max 16
_diffrn_reflns_limit_h_min -30
_diffrn_reflns_limit_k_max 14
_diffrn_reflns_limit_k_min -13
_diffrn_reflns_limit_l_max 36
_diffrn_reflns_limit_l_min -34
_diffrn_reflns_number 9407
_diffrn_reflns_point_group_measured_fraction_full 0.970
_diffrn_reflns_point_group_measured_fraction_max 0.944
_diffrn_reflns_theta_full 67.684
_diffrn_reflns_theta_max 72.828
_diffrn_reflns_theta_min 4.143
_diffrn_source 'micro-focus sealed X-ray tube'
_diffrn_source_type 'SuperNova (Cu) X-ray Source'
_exptl_absorpt_coefficient_mu 13.339
_exptl_absorpt_correction_T_max 0.520
_exptl_absorpt_correction_T_min 0.118
_exptl_absorpt_correction_type gaussian
_exptl_absorpt_process_details
;
CrysAlisPro 1.171.40.81a (Rigaku Oxford Diffraction, 2020)
Numerical absorption correction based on gaussian integration over
a multifaceted crystal model.
Empirical absorption correction using spherical harmonics,
implemented in SCALE3 ABSPACK scaling algorithm
;
_exptl_crystal_colour 'clear dark green'
_exptl_crystal_density_diffrn 1.333
_exptl_crystal_description prism
_exptl_crystal_F_000 3200
_exptl_crystal_size_max 0.256
_exptl_crystal_size_mid 0.111
_exptl_crystal_size_min 0.104
_refine_diff_density_max 1.408
_refine_diff_density_min -1.839
_refine_diff_density_rms 0.128
_refine_ls_extinction_method none
_refine_ls_goodness_of_fit_ref 1.018
_refine_ls_hydrogen_treatment constr
_refine_ls_matrix_type full
_refine_ls_number_parameters 327
_refine_ls_number_reflns 9407
_refine_ls_number_restraints 0
_refine_ls_restrained_S_all 1.018
_refine_ls_R_factor_all 0.0359
_refine_ls_R_factor_gt 0.0320
_refine_ls_shift/su_max 0.002
_refine_ls_shift/su_mean 0.000
_refine_ls_structure_factor_coef Fsqd
_refine_ls_weighting_details 'w=1/[\s^2^(Fo^2^)+(0.0672P)^2^] where P=(Fo^2^+2Fc^2^)/3'
_refine_ls_weighting_scheme calc
_refine_ls_wR_factor_gt 0.0861
_refine_ls_wR_factor_ref 0.0879
_reflns_Friedel_coverage 0.000
_reflns_number_gt 8306
_reflns_number_total 9407
_reflns_threshold_expression 'I > 2\s(I)'
_twin_special_details
;
Component 2 rotated by 7.6525\% 
around [-0.90 -0.02 0.44] (reciprocal) or [-0.99 -0.10 0.10] (direct)
Component 3 rotated by 2.1621\% 
around [-0.78 -0.09 0.62] (reciprocal) or [-0.83 -0.47 0.31] (direct)
;
_cod_data_source_file d2sc03592h2.cif
_cod_data_source_block dkm206_sq
_cod_database_code 1567553
_shelx_shelxl_version_number 2018/3
_chemical_oxdiff_formula 'C52 H130 N10 O2 Si12 U2'
_shelx_space_group_comment
;
The symmetry employed for this shelxl refinement is uniquely defined
by the following loop, which should always be used as a source of
symmetry information in preference to the above space-group names.
They are only intended as comments.
;
_shelx_estimated_absorpt_t_max 0.338
_shelx_estimated_absorpt_t_min 0.131
_olex2_refinement_description
;
1. Twinned data refinement
 Scales: 0.4791(19)
 0.1442(11) 0.3767(15)
2. Fixed Uiso
 At 1.2 times of:
  All C(H) groups
 At 1.5 times of:
  All C(H,H,H) groups
3.a Aromatic/amide H refined with riding coordinates:
 C2(H2), C3(H3), C4(H4)
3.b Idealised Me refined as rotating group:
 C5(H5A,H5B,H5C), C6(H6A,H6B,H6C), C7(H7A,H7B,H7C), C8(H8A,H8B,H8C), C9(H9A,
 H9B,H9C), C10(H10A,H10B,H10C), C11(H11A,H11B,H11C), C12(H12A,H12B,H12C),
 C13(H13A,H13B,H13C), C14(H14A,H14B,H14C), C15(H15A,H15B,H15C), C16(H16A,H16B,
 H16C), C17(H17A,H17B,H17C), C18(H18A,H18B,H18C), C19(H19A,H19B,H19C), C20(H20A,
 H20B,H20C), C21(H21A,H21B,H21C), C22(H22A,H22B,H22C)
;
_platon_squeeze_void_probe_radius 1.20
_olex2_submission_special_instructions 'No special instructions were received'
_oxdiff_exptl_absorpt_empirical_details
;
Empirical correction (ABSPACK) includes:
- Absorption correction using spherical harmonics
- Frame scaling
;
_oxdiff_exptl_absorpt_empirical_full_max 9.626
_oxdiff_exptl_absorpt_empirical_full_min 0.391
_oxdiff_twin_integration_method simultaneous
_oxdiff_twin_items 3

loop_
_space_group_symop_operation_xyz
'x, y, z'
'-x+1/2, y, -z'
'x+1/2, y+1/2, z+1/2'
'-x+1, y+1/2, -z+1/2'
'-x, -y, -z'
'x-1/2, -y, z'
'-x+1/2, -y+1/2, -z+1/2'
'x, -y+1/2, z+1/2'

loop_
_atom_site_label
_atom_site_type_symbol
_atom_site_fract_x
_atom_site_fract_y
_atom_site_fract_z
_atom_site_U_iso_or_equiv
_atom_site_adp_type
_atom_site_occupancy
_atom_site_site_symmetry_order
_atom_site_calc_flag
_atom_site_refinement_flags_posn
_atom_site_refinement_flags_adp
_atom_site_refinement_flags_occupancy
_atom_site_disorder_assembly
_atom_site_disorder_group
U1 U 0.41098(2) 0.57013(2) 0.39507(2) 0.02373(7) Uani 1 1 d . . . . .
Si1 Si 0.35736(6) 0.83326(13) 0.33787(5) 0.0360(3) Uani 1 1 d . . . . .
Si2 Si 0.43197(6) 0.86358(13) 0.43488(5) 0.0350(3) Uani 1 1 d . . . . .
Si3 Si 0.26774(6) 0.56921(13) 0.40032(5) 0.0362(3) Uani 1 1 d . . . . .
Si4 Si 0.28973(6) 0.39790(14) 0.33382(6) 0.0415(3) Uani 1 1 d . . . . .
Si5 Si 0.48926(5) 0.35696(13) 0.36358(4) 0.0348(3) Uani 1 1 d . . . . .
Si6 Si 0.48661(6) 0.56585(14) 0.30507(5) 0.0369(3) Uani 1 1 d . . . . .
N1 N 0.51068(16) 0.5793(4) 0.45019(13) 0.0270(8) Uani 1 1 d . . . . .
N2 N 0.57675(15) 0.5261(4) 0.52735(13) 0.0284(8) Uani 1 1 d . . . . .
N3 N 0.39965(17) 0.7681(4) 0.38917(13) 0.0332(9) Uani 1 1 d . . . . .
N4 N 0.31755(15) 0.5080(4) 0.37457(14) 0.0303(8) Uani 1 1 d . . . . .
N5 N 0.46304(16) 0.4987(4) 0.34875(13) 0.0304(8) Uani 1 1 d . . . . .
C1 C 0.52193(19) 0.5267(4) 0.49477(15) 0.0261(8) Uani 1 1 d . . . . .
C2 C 0.55329(19) 0.6353(5) 0.44044(15) 0.0305(9) Uani 1 1 d . . . . .
H2 H 0.546722 0.670237 0.410415 0.037 Uiso 1 1 calc R U . . .
C3 C 0.60769(19) 0.6454(5) 0.47252(17) 0.0369(11) Uani 1 1 d . . . . .
H3 H 0.637210 0.689161 0.465404 0.044 Uiso 1 1 calc R U . . .
C4 C 0.61659(19) 0.5883(4) 0.51530(17) 0.0311(10) Uani 1 1 d . . . . .
H4 H 0.653362 0.593955 0.537316 0.037 Uiso 1 1 calc R U . . .
C5 C 0.3356(2) 0.7185(6) 0.29113(19) 0.0455(12) Uani 1 1 d . . . . .
H5A H 0.367555 0.664699 0.293535 0.068 Uiso 1 1 calc R U . . .
H5B H 0.324931 0.756013 0.260260 0.068 Uiso 1 1 calc R U . . .
H5C H 0.302781 0.674662 0.295177 0.068 Uiso 1 1 calc R U . . .
C6 C 0.2887(2) 0.9004(5) 0.3433(2) 0.0489(14) Uani 1 1 d . . . . .
H6A H 0.277645 0.862028 0.368820 0.073 Uiso 1 1 calc R U . . .
H6B H 0.258371 0.889787 0.313861 0.073 Uiso 1 1 calc R U . . .
H6C H 0.294547 0.984219 0.350092 0.073 Uiso 1 1 calc R U . . .
C7 C 0.3945(3) 0.9575(6) 0.3164(2) 0.0479(13) Uani 1 1 d . . . . .
H7A H 0.391915 1.028822 0.333981 0.072 Uiso 1 1 calc R U . . .
H7B H 0.376006 0.970644 0.282999 0.072 Uiso 1 1 calc R U . . .
H7C H 0.434763 0.937292 0.321196 0.072 Uiso 1 1 calc R U . . .
C8 C 0.4477(3) 0.7875(6) 0.49267(19) 0.0487(13) Uani 1 1 d . . . . .
H8A H 0.415262 0.797343 0.505571 0.073 Uiso 1 1 calc R U . . .
H8B H 0.482088 0.821306 0.514306 0.073 Uiso 1 1 calc R U . . .
H8C H 0.453836 0.703919 0.488457 0.073 Uiso 1 1 calc R U . . .
C9 C 0.3861(3) 0.9915(5) 0.4405(2) 0.0462(12) Uani 1 1 d . . . . .
H9A H 0.375445 1.035746 0.411059 0.069 Uiso 1 1 calc R U . . .
H9B H 0.407399 1.042448 0.466000 0.069 Uiso 1 1 calc R U . . .
H9C H 0.351447 0.963090 0.447300 0.069 Uiso 1 1 calc R U . . .
C10 C 0.5006(3) 0.9258(5) 0.4281(3) 0.0491(14) Uani 1 1 d . . . . .
H10A H 0.527186 0.861881 0.427736 0.074 Uiso 1 1 calc R U . . .
H10B H 0.517679 0.978276 0.454464 0.074 Uiso 1 1 calc R U . . .
H10C H 0.492543 0.969748 0.398703 0.074 Uiso 1 1 calc R U . . .
C11 C 0.3035(2) 0.6702(5) 0.4495(2) 0.0456(13) Uani 1 1 d . . . . .
H11A H 0.334661 0.628601 0.472007 0.068 Uiso 1 1 calc R U . . .
H11B H 0.275625 0.697004 0.465184 0.068 Uiso 1 1 calc R U . . .
H11C H 0.319097 0.737841 0.437001 0.068 Uiso 1 1 calc R U . . .
C12 C 0.2101(2) 0.6552(6) 0.3580(2) 0.0469(13) Uani 1 1 d . . . . .
H12A H 0.224838 0.687192 0.333266 0.070 Uiso 1 1 calc R U . . .
H12B H 0.197701 0.719449 0.374613 0.070 Uiso 1 1 calc R U . . .
H12C H 0.177481 0.603753 0.344039 0.070 Uiso 1 1 calc R U . . .
C13 C 0.2285(3) 0.4575(6) 0.4256(3) 0.0534(15) Uani 1 1 d . . . . .
H13A H 0.205953 0.407021 0.400419 0.080 Uiso 1 1 calc R U . . .
H13B H 0.203049 0.497377 0.440727 0.080 Uiso 1 1 calc R U . . .
H13C H 0.256145 0.409771 0.448715 0.080 Uiso 1 1 calc R U . . .
C14 C 0.2148(3) 0.4251(7) 0.2964(3) 0.067(2) Uani 1 1 d . . . . .
H14A H 0.188201 0.414043 0.315185 0.101 Uiso 1 1 calc R U . . .
H14B H 0.205462 0.369962 0.270095 0.101 Uiso 1 1 calc R U . . .
H14C H 0.211676 0.505436 0.284400 0.101 Uiso 1 1 calc R U . . .
C15 C 0.2875(3) 0.2530(6) 0.3629(3) 0.066(2) Uani 1 1 d . . . . .
H15A H 0.324782 0.237357 0.385445 0.098 Uiso 1 1 calc R U . . .
H15B H 0.278631 0.191032 0.339132 0.098 Uiso 1 1 calc R U . . .
H15C H 0.257989 0.254871 0.379259 0.098 Uiso 1 1 calc R U . . .
C16 C 0.3304(3) 0.3816(7) 0.2898(2) 0.0552(16) Uani 1 1 d . . . . .
H16A H 0.317306 0.440608 0.265181 0.083 Uiso 1 1 calc R U . . .
H16B H 0.323832 0.303192 0.275916 0.083 Uiso 1 1 calc R U . . .
H16C H 0.371260 0.392377 0.305249 0.083 Uiso 1 1 calc R U . . .
C17 C 0.4460(2) 0.2825(5) 0.39762(18) 0.0417(11) Uani 1 1 d . . . . .
H17A H 0.454167 0.317973 0.428797 0.063 Uiso 1 1 calc R U . . .
H17B H 0.455804 0.199102 0.400767 0.063 Uiso 1 1 calc R U . . .
H17C H 0.405221 0.291308 0.381169 0.063 Uiso 1 1 calc R U . . .
C18 C 0.5657(2) 0.3502(6) 0.4007(2) 0.0483(14) Uani 1 1 d . . . . .
H18A H 0.590151 0.388984 0.384275 0.072 Uiso 1 1 calc R U . . .
H18B H 0.577329 0.268173 0.406545 0.072 Uiso 1 1 calc R U . . .
H18C H 0.569385 0.389872 0.430565 0.072 Uiso 1 1 calc R U . . .
C19 C 0.4826(3) 0.2594(6) 0.3119(2) 0.0538(15) Uani 1 1 d . . . . .
H19A H 0.443561 0.263734 0.290875 0.081 Uiso 1 1 calc R U . . .
H19B H 0.491188 0.178483 0.322560 0.081 Uiso 1 1 calc R U . . .
H19C H 0.509634 0.284759 0.295025 0.081 Uiso 1 1 calc R U . . .
C20 C 0.4413(3) 0.5245(7) 0.24501(18) 0.0513(15) Uani 1 1 d . . . . .
H20A H 0.440151 0.439030 0.241938 0.077 Uiso 1 1 calc R U . . .
H20B H 0.457644 0.558397 0.221494 0.077 Uiso 1 1 calc R U . . .
H20C H 0.402426 0.554455 0.240187 0.077 Uiso 1 1 calc R U . . .
C21 C 0.4869(2) 0.7294(5) 0.3101(2) 0.0459(13) Uani 1 1 d . . . . .
H21A H 0.455781 0.762076 0.284703 0.069 Uiso 1 1 calc R U . . .
H21B H 0.523563 0.760021 0.307944 0.069 Uiso 1 1 calc R U . . .
H21C H 0.481579 0.751602 0.340355 0.069 Uiso 1 1 calc R U . . .
C22 C 0.5631(3) 0.5284(7) 0.3078(2) 0.0593(18) Uani 1 1 d . . . . .
H22A H 0.588391 0.548730 0.338736 0.089 Uiso 1 1 calc R U . . .
H22B H 0.574376 0.572732 0.283679 0.089 Uiso 1 1 calc R U . . .
H22C H 0.566049 0.444344 0.302230 0.089 Uiso 1 1 calc R U . . .

loop_
_atom_site_aniso_label
_atom_site_aniso_U_11
_atom_site_aniso_U_22
_atom_site_aniso_U_33
_atom_site_aniso_U_23
_atom_site_aniso_U_13
_atom_site_aniso_U_12
U1 0.02156(10) 0.02602(11) 0.02206(10) 0.00116(5) 0.00380(7) 0.00061(5)
Si1 0.0359(6) 0.0318(7) 0.0328(6) 0.0048(5) -0.0023(5) -0.0009(5)
Si2 0.0392(6) 0.0268(7) 0.0323(6) -0.0003(5) -0.0005(5) 0.0008(5)
Si3 0.0255(6) 0.0375(8) 0.0453(8) 0.0036(6) 0.0097(6) 0.0004(5)
Si4 0.0283(6) 0.0337(8) 0.0551(9) -0.0068(6) 0.0002(6) -0.0015(5)
Si5 0.0363(6) 0.0386(8) 0.0315(6) 0.0010(5) 0.0131(5) 0.0073(6)
Si6 0.0352(7) 0.0489(9) 0.0286(6) 0.0042(5) 0.0123(6) 0.0008(6)
N1 0.0251(17) 0.034(2) 0.0207(17) 0.0029(14) 0.0047(15) -0.0012(15)
N2 0.0239(16) 0.032(2) 0.0273(17) 0.0012(16) 0.0046(14) 0.0011(16)
N3 0.0304(17) 0.036(2) 0.0295(18) 0.0033(16) 0.0020(15) -0.0010(17)
N4 0.0260(17) 0.027(2) 0.0348(19) 0.0001(16) 0.0032(15) -0.0012(16)
N5 0.0297(17) 0.036(2) 0.0248(17) 0.0027(16) 0.0065(15) 0.0012(17)
C1 0.0252(18) 0.028(2) 0.025(2) -0.0016(17) 0.0080(16) 0.0029(18)
C2 0.028(2) 0.036(3) 0.0271(19) 0.0056(19) 0.0074(17) 0.0015(19)
C3 0.029(2) 0.047(3) 0.035(2) 0.007(2) 0.0095(19) -0.008(2)
C4 0.023(2) 0.036(3) 0.031(2) 0.0023(19) 0.0017(18) 0.0004(18)
C5 0.047(3) 0.048(3) 0.037(2) -0.003(2) 0.005(2) -0.008(3)
C6 0.041(3) 0.034(3) 0.059(4) 0.005(3) -0.007(3) 0.007(2)
C7 0.051(3) 0.039(3) 0.046(3) 0.016(2) 0.001(3) -0.005(3)
C8 0.066(3) 0.040(3) 0.032(2) -0.001(2) 0.000(2) 0.001(3)
C9 0.050(3) 0.036(3) 0.046(3) -0.006(2) 0.003(2) 0.008(2)
C10 0.040(3) 0.038(3) 0.058(4) -0.004(2) -0.003(3) -0.004(2)
C11 0.045(3) 0.048(4) 0.046(3) -0.001(2) 0.015(2) 0.004(2)
C12 0.034(2) 0.044(3) 0.060(3) 0.004(3) 0.008(2) 0.006(2)
C13 0.037(3) 0.056(4) 0.070(4) 0.010(3) 0.019(3) -0.003(3)
C14 0.031(3) 0.072(5) 0.082(5) -0.030(4) -0.012(3) 0.004(3)
C15 0.048(3) 0.033(3) 0.112(6) -0.002(4) 0.017(4) -0.005(3)
C16 0.046(3) 0.058(4) 0.055(3) -0.026(3) 0.004(3) -0.002(3)
C17 0.039(2) 0.046(3) 0.040(3) 0.004(2) 0.011(2) 0.006(2)
C18 0.035(2) 0.062(4) 0.050(3) 0.014(3) 0.016(2) 0.012(3)
C19 0.072(4) 0.049(4) 0.045(3) -0.007(3) 0.022(3) 0.017(3)
C20 0.065(4) 0.063(4) 0.030(2) 0.002(3) 0.019(3) -0.005(3)
C21 0.047(3) 0.047(3) 0.047(3) 0.008(3) 0.018(2) -0.003(3)
C22 0.043(3) 0.088(5) 0.057(4) 0.017(4) 0.030(3) 0.008(3)

loop_
_atom_type_symbol
_atom_type_description
_atom_type_scat_dispersion_real
_atom_type_scat_dispersion_imag
_atom_type_scat_source
C C 0.0181 0.0091 'International Tables Vol C Tables 4.2.6.8 and 6.1.1.4'
H H 0.0000 0.0000 'International Tables Vol C Tables 4.2.6.8 and 6.1.1.4'
N N 0.0311 0.0180 'International Tables Vol C Tables 4.2.6.8 and 6.1.1.4'
Si Si 0.2541 0.3302 'International Tables Vol C Tables 4.2.6.8 and 6.1.1.4'
U U -4.3638 13.4090 'International Tables Vol C Tables 4.2.6.8 and 6.1.1.4'

loop_
_exptl_crystal_face_index_h
_exptl_crystal_face_index_k
_exptl_crystal_face_index_l
_exptl_crystal_face_perp_dist
2 0 -1 0.0286
0 7 -1 0.1007
-16 0 9 0.0723
-1 -7 2 0.1520
-15 0 0 0.0850
-3 0 -17 0.0513
0 0 18 0.0597
11 0 10 0.0469
-15 1 9 0.0693
-2 -6 -9 0.1235
-14 2 -2 0.0722
1 2 -18 0.0645
-8 -2 18 0.0787
3 -3 16 0.0799
0 6 12 0.0847
5 6 9 0.0825
-15 1 11 0.0697

loop_
_geom_angle_atom_site_label_1
_geom_angle_atom_site_label_2
_geom_angle_atom_site_label_3
_geom_angle
_geom_angle_site_symmetry_1
_geom_angle_site_symmetry_3
_geom_angle_publ_flag
N1 U1 Si5 72.18(9) . . ?
N2 U1 Si5 90.72(9) 5_666 . ?
N2 U1 N1 65.05(12) 5_666 . ?
N3 U1 Si5 139.20(9) . . ?
N3 U1 N1 94.72(14) . . ?
N3 U1 N2 119.18(14) . 5_666 ?
N3 U1 N4 101.33(14) . . ?
N3 U1 N5 112.65(14) . . ?
N4 U1 Si5 107.49(11) . . ?
N4 U1 N1 152.42(13) . . ?
N4 U1 N2 87.49(13) . 5_666 ?
N5 U1 Si5 28.16(11) . . ?
N5 U1 N1 78.87(13) . . ?
N5 U1 N2 117.59(13) . 5_666 ?
N5 U1 N4 114.36(14) . . ?
N3 Si1 C5 108.8(3) . . ?
N3 Si1 C6 114.4(3) . . ?
N3 Si1 C7 113.3(2) . . ?
C5 Si1 C6 106.1(3) . . ?
C5 Si1 C7 109.6(3) . . ?
C7 Si1 C6 104.3(3) . . ?
N3 Si2 C8 110.8(2) . . ?
N3 Si2 C9 114.1(2) . . ?
N3 Si2 C10 111.7(3) . . ?
C8 Si2 C9 104.5(3) . . ?
C8 Si2 C10 108.7(3) . . ?
C9 Si2 C10 106.7(3) . . ?
N4 Si3 C11 111.1(2) . . ?
N4 Si3 C12 113.2(2) . . ?
N4 Si3 C13 113.6(3) . . ?
C11 Si3 C12 107.2(3) . . ?
C11 Si3 C13 106.4(3) . . ?
C12 Si3 C13 104.7(3) . . ?
N4 Si4 C14 114.4(3) . . ?
N4 Si4 C15 111.8(3) . . ?
N4 Si4 C16 112.4(2) . . ?
C14 Si4 C15 105.6(4) . . ?
C16 Si4 C14 102.9(4) . . ?
C16 Si4 C15 109.1(4) . . ?
N5 Si5 U1 37.92(11) . . ?
N5 Si5 C17 109.6(2) . . ?
N5 Si5 C18 114.6(3) . . ?
N5 Si5 C19 113.8(2) . . ?
C17 Si5 U1 74.01(19) . . ?
C17 Si5 C18 106.5(2) . . ?
C17 Si5 C19 104.3(3) . . ?
C18 Si5 U1 114.2(2) . . ?
C19 Si5 U1 137.2(2) . . ?
C19 Si5 C18 107.3(3) . . ?
N5 Si6 C20 111.8(2) . . ?
N5 Si6 C21 111.9(2) . . ?
N5 Si6 C22 113.7(2) . . ?
C20 Si6 C22 106.7(3) . . ?
C21 Si6 C20 108.4(3) . . ?
C21 Si6 C22 103.9(3) . . ?
C1 N1 U1 119.1(3) . . ?
C2 N1 U1 123.4(3) . . ?
C2 N1 C1 117.4(4) . . ?
C1 N2 U1 118.5(3) . 5_666 ?
C4 N2 U1 125.4(3) . 5_666 ?
C4 N2 C1 115.7(4) . . ?
Si1 N3 U1 121.2(2) . . ?
Si2 N3 U1 122.8(2) . . ?
Si2 N3 Si1 116.0(3) . . ?
Si3 N4 U1 121.3(2) . . ?
Si4 N4 U1 124.5(2) . . ?
Si4 N4 Si3 114.2(2) . . ?
Si5 N5 U1 113.92(18) . . ?
Si6 N5 U1 130.9(2) . . ?
Si6 N5 Si5 114.8(2) . . ?
N2 C1 N1 122.7(4) . . ?
C1 C1 N1 117.3(5) 5_666 . ?
C1 C1 N2 120.0(5) 5_666 . ?
N1 C2 C3 122.8(4) . . ?
C4 C3 C2 117.1(4) . . ?
N2 C4 C3 124.2(4) . . ?

loop_
_geom_bond_atom_site_label_1
_geom_bond_atom_site_label_2
_geom_bond_distance
_geom_bond_site_symmetry_2
_geom_bond_publ_flag
U1 Si5 3.3896(13) . ?
U1 N1 2.518(4) . ?
U1 N2 2.499(4) 5_666 ?
U1 N3 2.278(5) . ?
U1 N4 2.298(4) . ?
U1 N5 2.279(4) . ?
Si1 N3 1.747(4) . ?
Si1 C5 1.875(6) . ?
Si1 C6 1.892(6) . ?
Si1 C7 1.890(6) . ?
Si2 N3 1.746(5) . ?
Si2 C8 1.868(6) . ?
Si2 C9 1.877(6) . ?
Si2 C10 1.883(6) . ?
Si3 N4 1.758(4) . ?
Si3 C11 1.872(6) . ?
Si3 C12 1.875(6) . ?
Si3 C13 1.877(6) . ?
Si4 N4 1.745(4) . ?
Si4 C14 1.874(7) . ?
Si4 C15 1.876(7) . ?
Si4 C16 1.867(6) . ?
Si5 N5 1.750(5) . ?
Si5 C17 1.867(5) . ?
Si5 C18 1.877(6) . ?
Si5 C19 1.871(6) . ?
Si6 N5 1.744(4) . ?
Si6 C20 1.874(6) . ?
Si6 C21 1.873(6) . ?
Si6 C22 1.895(6) . ?
N1 C1 1.411(6) . ?
N1 C2 1.323(6) . ?
N2 C1 1.410(6) . ?
N2 C4 1.334(6) . ?
C1 C1 1.344(9) 5_666 ?
C2 C3 1.401(7) . ?
C3 C4 1.392(7) . ?

loop_
_geom_torsion_atom_site_label_1
_geom_torsion_atom_site_label_2
_geom_torsion_atom_site_label_3
_geom_torsion_atom_site_label_4
_geom_torsion
_geom_torsion_site_symmetry_1
_geom_torsion_site_symmetry_2
_geom_torsion_site_symmetry_3
_geom_torsion_site_symmetry_4
_geom_torsion_publ_flag
U1 Si5 N5 Si6 174.3(4) . . . . ?
U1 N1 C1 N2 178.9(3) . . . . ?
U1 N1 C1 C1 0.3(7) . . . 5_666 ?
U1 N1 C2 C3 176.2(4) . . . . ?
U1 N2 C1 N1 179.7(3) 5_666 . . . ?
U1 N2 C1 C1 -1.8(7) 5_666 . . 5_666 ?
U1 N2 C4 C3 -177.0(4) 5_666 . . . ?
N1 C2 C3 C4 3.1(8) . . . . ?
C1 N1 C2 C3 -1.0(7) . . . . ?
C1 N2 C4 C3 -3.9(7) . . . . ?
C2 N1 C1 N2 -3.8(7) . . . . ?
C2 N1 C1 C1 177.7(5) . . . 5_666 ?
C2 C3 C4 N2 -0.4(8) . . . . ?
C4 N2 C1 N1 6.1(7) . . . . ?
C4 N2 C1 C1 -175.4(5) . . . 5_666 ?
C5 Si1 N3 U1 -8.0(3) . . . . ?
C5 Si1 N3 Si2 172.1(2) . . . . ?
C6 Si1 N3 U1 110.5(3) . . . . ?
C6 Si1 N3 Si2 -69.4(3) . . . . ?
C7 Si1 N3 U1 -130.1(3) . . . . ?
C7 Si1 N3 Si2 50.0(3) . . . . ?
C8 Si2 N3 U1 -24.7(3) . . . . ?
C8 Si2 N3 Si1 155.2(3) . . . . ?
C9 Si2 N3 U1 -142.2(3) . . . . ?
C9 Si2 N3 Si1 37.6(3) . . . . ?
C10 Si2 N3 U1 96.7(3) . . . . ?
C10 Si2 N3 Si1 -83.4(3) . . . . ?
C11 Si3 N4 U1 -7.5(3) . . . . ?
C11 Si3 N4 Si4 171.7(3) . . . . ?
C12 Si3 N4 U1 113.2(3) . . . . ?
C12 Si3 N4 Si4 -67.6(3) . . . . ?
C13 Si3 N4 U1 -127.5(3) . . . . ?
C13 Si3 N4 Si4 51.8(4) . . . . ?
C14 Si4 N4 U1 -142.8(4) . . . . ?
C14 Si4 N4 Si3 38.0(4) . . . . ?
C15 Si4 N4 U1 97.3(3) . . . . ?
C15 Si4 N4 Si3 -81.9(3) . . . . ?
C16 Si4 N4 U1 -25.9(4) . . . . ?
C16 Si4 N4 Si3 154.9(3) . . . . ?
C17 Si5 N5 U1 21.1(3) . . . . ?
C17 Si5 N5 Si6 -164.6(3) . . . . ?
C18 Si5 N5 U1 -98.5(3) . . . . ?
C18 Si5 N5 Si6 75.8(3) . . . . ?
C19 Si5 N5 U1 137.5(3) . . . . ?
C19 Si5 N5 Si6 -48.2(4) . . . . ?
C20 Si6 N5 U1 -102.1(3) . . . . ?
C20 Si6 N5 Si5 84.9(3) . . . . ?
C21 Si6 N5 U1 19.7(4) . . . . ?
C21 Si6 N5 Si5 -153.3(3) . . . . ?
C22 Si6 N5 U1 137.1(4) . . . . ?
C22 Si6 N5 Si5 -36.0(4) . . . . ?

loop_
_platon_squeeze_void_nr
_platon_squeeze_void_average_x
_platon_squeeze_void_average_y
_platon_squeeze_void_average_z
_platon_squeeze_void_volume
_platon_squeeze_void_count_electrons
_platon_squeeze_void_content
1 0.250 0.043 0.500 380 81 '2 THF'
2 0.750 -0.043 0.500 380 81 '2 THF'
3 0.250 0.457 0.000 380 81 '2 THF'
4 0.750 0.543 0.000 380 81 '2 THF'

loop_
_twin_individual_id
_twin_individual_mass_fraction_refined
_oxdiff_twin_reflns_isolated
_oxdiff_twin_reflns_overlapped
_twin_individual_twin_lattice_type
_twin_individual_twin_matrix_11
_twin_individual_twin_matrix_12
_twin_individual_twin_matrix_13
_twin_individual_twin_matrix_21
_twin_individual_twin_matrix_22
_twin_individual_twin_matrix_23
_twin_individual_twin_matrix_31
_twin_individual_twin_matrix_32
_twin_individual_twin_matrix_33
1 0.4791(19) 11223 6702 ref 1.0000 0.0000 0.0000 0.0000 1.0000 0.0000 0.0000 0.0000 1.0000
2 0.1442(11) 0 1998 nmt 0.9976 -0.0300 -0.0051 0.0259 0.9913 0.0526 0.0039 -0.3192 0.9931
3 0.3767(15) 0 5857 nmt 0.9966 -0.0273 -0.0067 0.0111 0.9990 0.0134 0.0099 -0.0761 1.0025

loop_
_exptl_oxdiff_crystal_face_indexfrac_h
_exptl_oxdiff_crystal_face_indexfrac_k
_exptl_oxdiff_crystal_face_indexfrac_l
_exptl_oxdiff_crystal_face_x
_exptl_oxdiff_crystal_face_y
_exptl_oxdiff_crystal_face_z
2.0001 0.0002 -0.9995 -0.0088 0.0011 -0.1269
0.2598 7.3942 -1.4093 -0.6083 -0.7937 0.0098
-15.5733 -0.0372 8.8917 0.0274 0.0339 0.9991
-0.7481 -7.3839 1.6861 0.6082 0.7935 0.0215
-15.1750 0.3759 0.0555 0.3311 -0.3125 0.8903
-2.7459 0.2812 -17.2703 0.7257 -0.6879 -0.0091
0.2280 -0.2330 18.4348 -0.7153 0.6783 0.1682
10.5423 -0.3863 10.1065 -0.6210 0.5878 -0.5186
-15.3104 1.4313 8.5319 -0.0954 -0.1227 0.9878
-2.4455 -6.2601 -8.6387 0.9584 0.2845 0.0244
-14.0934 1.7238 -2.3592 0.2808 -0.5145 0.8102
1.3576 2.4120 -17.9252 0.4630 -0.8520 -0.2444
-7.5154 -1.8547 18.2743 -0.3775 0.6958 0.6111
3.1216 -2.5662 15.9031 -0.4774 0.8779 -0.0385
-0.0538 5.8009 11.5446 -0.9723 -0.1810 0.1482
4.5445 5.7161 8.9358 -0.9725 -0.1807 -0.1471
-14.8002 1.4473 10.7279 -0.1962 -0.0376 0.9799
